data_4324073
loop_
_publ_author_name
'David W. Shaffer'
'Scott A. Ryken'
'Ryan A. Zarkesh'
'Alan F. Heyduk'

_publ_section_title
;
 Redox Behavior of Rhodium 9,10-Phenanthrenediimine Complexes
;
_journal_name_full 'Inorganic Chemistry'
_journal_page_first 13
_journal_page_last 21
_journal_paper_doi 10.1021/ic1007632
_journal_volume 50
_journal_year 2011
_chemical_formula_sum 'C31 H41 N2 O2 Rh'
_chemical_formula_weight 576.57
_chemical_name_systematic
; 
 ? 
;
_space_group_IT_number 15
_symmetry_cell_setting monoclinic
_symmetry_space_group_name_Hall '-C 2yc'
_symmetry_space_group_name_H-M 'C 1 2/c 1'
_atom_sites_solution_hydrogens difmap
_atom_sites_solution_primary direct
_atom_sites_solution_secondary difmap
_audit_creation_method SHELXL-97
_cell_angle_alpha 90.00
_cell_angle_beta 120.613(2)
_cell_angle_gamma 90.00
_cell_formula_units_Z 8
_cell_length_a 35.218(6)
_cell_length_b 9.3465(16)
_cell_length_c 20.861(4)
_cell_measurement_temperature 151(2)
_cell_volume 5909.7(18)
_computing_cell_refinement 'Bruker SMART/SAINT'
_computing_data_collection 'Bruker SMART'
_computing_data_reduction 'Bruker SAINT'
_computing_molecular_graphics 'Bruker SHELXTL'
_computing_publication_material 'Bruker SHELXTL'
_computing_structure_refinement 'Bruker SHELXTL'
_computing_structure_solution 'Bruker SHELXTL'
_diffrn_ambient_temperature 151(2)
_diffrn_measured_fraction_theta_full 0.990
_diffrn_measured_fraction_theta_max 0.990
_diffrn_measurement_device_type 'CCD area detector'
_diffrn_measurement_method 'omega scans'
_diffrn_radiation_monochromator graphite
_diffrn_radiation_source 'sealed tube'
_diffrn_radiation_type MoK\a
_diffrn_radiation_wavelength 0.71073
_diffrn_reflns_av_R_equivalents 0.0243
_diffrn_reflns_av_sigmaI/netI 0.0189
_diffrn_reflns_limit_h_max 46
_diffrn_reflns_limit_h_min -46
_diffrn_reflns_limit_k_max 12
_diffrn_reflns_limit_k_min -12
_diffrn_reflns_limit_l_max 27
_diffrn_reflns_limit_l_min -27
_diffrn_reflns_number 31653
_diffrn_reflns_theta_full 28.29
_diffrn_reflns_theta_max 28.29
_diffrn_reflns_theta_min 1.34
_diffrn_standards_decay_% '< 1.0'
_diffrn_standards_interval_count 'initial 50 frames recollected'
_diffrn_standards_number '50 frames'
_exptl_absorpt_coefficient_mu 0.606
_exptl_absorpt_correction_T_max 0.9093
_exptl_absorpt_correction_T_min 0.8251
_exptl_absorpt_correction_type multi-scan
_exptl_absorpt_process_details 'Bruker SADABS'
_exptl_crystal_colour yellow
_exptl_crystal_density_diffrn 1.296
_exptl_crystal_density_meas ?
_exptl_crystal_density_method 'not measured'
_exptl_crystal_description prism
_exptl_crystal_F_000 2416
_exptl_crystal_size_max 0.33
_exptl_crystal_size_mid 0.30
_exptl_crystal_size_min 0.16
_refine_diff_density_max 0.510
_refine_diff_density_min -0.424
_refine_diff_density_rms 0.052
_refine_ls_extinction_method none
_refine_ls_goodness_of_fit_ref 1.052
_refine_ls_hydrogen_treatment mixed
_refine_ls_matrix_type full
_refine_ls_number_parameters 489
_refine_ls_number_reflns 7286
_refine_ls_number_restraints 0
_refine_ls_restrained_S_all 1.052
_refine_ls_R_factor_all 0.0245
_refine_ls_R_factor_gt 0.0209
_refine_ls_shift/su_max 0.003
_refine_ls_shift/su_mean 0.000
_refine_ls_structure_factor_coef Fsqd
_refine_ls_weighting_details 'calc w=1/[\s^2^(Fo^2^)+(0.0273P)^2^+4.4680P] where P=(Fo^2^+2Fc^2^)/3'
_refine_ls_weighting_scheme calc
_refine_ls_wR_factor_gt 0.0528
_refine_ls_wR_factor_ref 0.0554
_reflns_number_gt 6581
_reflns_number_total 7286
_reflns_threshold_expression >2sigma(I)
_cod_data_source_file ic1007632_si_002_1.cif
_cod_data_source_block sad115
_cod_depositor_comments
;
The following automatic conversions were performed:

'_exptl_crystal_density_meas' value 'n/a' was changed to '?' - the
value is perceived as not measured.

Automatic conversion script
Id: cif_fix_values 3008 2015-01-20 13:52:24Z robertas 
;
_cod_original_cell_volume 5909.8(17)
_cod_database_code 4324073

loop_
_symmetry_equiv_pos_as_xyz
'x, y, z'
'-x, y, -z+1/2'
'x+1/2, y+1/2, z'
'-x+1/2, y+1/2, -z+1/2'
'-x, -y, -z'
'x, -y, z-1/2'
'-x+1/2, -y+1/2, -z'
'x+1/2, -y+1/2, z-1/2'

loop_
_atom_site_label
_atom_site_type_symbol
_atom_site_fract_x
_atom_site_fract_y
_atom_site_fract_z
_atom_site_U_iso_or_equiv
_atom_site_adp_type
_atom_site_occupancy
_atom_site_symmetry_multiplicity
_atom_site_calc_flag
_atom_site_refinement_flags
_atom_site_disorder_assembly
_atom_site_disorder_group
Rh1 Rh 0.120832(3) 0.690739(10) 0.124658(5) 0.01668(4) Uani 1 1 d . . .
C30 C 0.10445(5) 0.55372(15) 0.04969(8) 0.0289(3) Uani 1 1 d . . .
C31 C 0.12768(5) 0.53646(15) 0.18669(8) 0.0260(3) Uani 1 1 d . . .
C6 C 0.09788(4) 0.81123(13) -0.02244(7) 0.0175(2) Uani 1 1 d . . .
C7 C 0.13117(4) 0.78781(13) -0.03963(7) 0.0197(2) Uani 1 1 d . . .
C15 C 0.17904(4) 0.82664(15) 0.01532(7) 0.0231(3) Uani 1 1 d . . .
H2 H 0.1789(5) 0.8988(17) 0.0481(9) 0.023(4) Uiso 1 1 d . . .
C11 C 0.05326(4) 0.78277(15) -0.07421(7) 0.0217(3) Uani 1 1 d . . .
C9 C 0.07542(5) 0.69276(16) -0.15917(8) 0.0291(3) Uani 1 1 d . . .
H7 H 0.0676(6) 0.6513(19) -0.2041(10) 0.032(4) Uiso 1 1 d . . .
C24 C 0.07856(5) 0.80743(16) 0.25896(9) 0.0289(3) Uani 1 1 d . . .
H3 H 0.0756(5) 0.8678(19) 0.2172(9) 0.029(4) Uiso 1 1 d . . .
C19 C 0.20104(5) 0.73283(16) 0.32783(8) 0.0274(3) Uani 1 1 d . . .
C2 C 0.11586(4) 0.99412(13) 0.06806(7) 0.0168(2) Uani 1 1 d . . .
C5 C 0.16061(5) 1.06607(16) 0.27490(7) 0.0244(3) Uani 1 1 d . . .
H19 H 0.1611(6) 1.162(2) 0.2646(10) 0.032(5) Uiso 1 1 d . . .
H18 H 0.1901(6) 1.034(2) 0.3127(10) 0.036(5) Uiso 1 1 d . . .
H20 H 0.1426(6) 1.055(2) 0.2954(10) 0.039(5) Uiso 1 1 d . . .
C3 C 0.13099(4) 1.05083(14) 0.13913(7) 0.0179(2) Uani 1 1 d . . .
H5 H 0.1346(5) 1.1542(18) 0.1442(9) 0.021(4) Uiso 1 1 d . . .
C18 C 0.15677(5) 0.77541(14) 0.28311(7) 0.0211(3) Uani 1 1 d . . .
C12 C 0.01670(5) 0.81584(17) -0.05785(8) 0.0301(3) Uani 1 1 d . . .
H1 H 0.0295(6) 0.858(2) -0.0106(11) 0.036(5) Uiso 1 1 d . . .
C22 C 0.14023(6) 0.69153(17) 0.37510(9) 0.0365(4) Uani 1 1 d . . .
H11 H 0.1192(6) 0.6766(18) 0.3904(10) 0.033(5) Uiso 1 1 d . . .
C4 C 0.14393(4) 0.97675(14) 0.20527(7) 0.0177(2) Uani 1 1 d . . .
C23 C 0.12603(5) 0.75743(15) 0.30626(7) 0.0253(3) Uani 1 1 d . . .
C8 C 0.11921(5) 0.72579(16) -0.10823(8) 0.0250(3) Uani 1 1 d . . .
H6 H 0.1402(6) 0.7064(17) -0.1196(10) 0.030(5) Uiso 1 1 d . . .
C10 C 0.04299(5) 0.72289(17) -0.14266(8) 0.0279(3) Uani 1 1 d . . .
H8 H 0.0133(6) 0.6997(17) -0.1776(10) 0.030(5) Uiso 1 1 d . . .
C20 C 0.21374(6) 0.67099(18) 0.39691(9) 0.0379(4) Uani 1 1 d . . .
H9 H 0.2447(7) 0.643(2) 0.4300(11) 0.046(5) Uiso 1 1 d . . .
C27 C 0.23453(5) 0.74855(19) 0.30280(8) 0.0324(3) Uani 1 1 d . . .
H4 H 0.2226(6) 0.8083(17) 0.2598(10) 0.029(4) Uiso 1 1 d . . .
C28 C 0.27744(6) 0.8189(2) 0.36163(12) 0.0428(4) Uani 1 1 d . . .
H39 H 0.2917(7) 0.763(3) 0.4018(12) 0.054(6) Uiso 1 1 d . . .
C17 C 0.20184(5) 0.89427(19) -0.02315(9) 0.0315(3) Uani 1 1 d . . .
H31 H 0.2314(6) 0.922(2) 0.0126(10) 0.037(5) Uiso 1 1 d . . .
H30 H 0.2037(6) 0.8241(19) -0.0561(11) 0.039(5) Uiso 1 1 d . . .
H32 H 0.1878(6) 0.978(2) -0.0500(10) 0.037(5) Uiso 1 1 d . . .
C21 C 0.18376(7) 0.6501(2) 0.41993(9) 0.0431(4) Uani 1 1 d . . .
H10 H 0.1930(6) 0.611(2) 0.4650(11) 0.049(6) Uiso 1 1 d . . .
C14 C -0.00847(8) 0.6822(3) -0.05933(17) 0.0569(6) Uani 1 1 d . . .
H24 H -0.0306(8) 0.707(2) -0.0480(13) 0.062(7) Uiso 1 1 d . . .
C1 C 0.10537(5) 1.09992(15) 0.00653(8) 0.0236(3) Uani 1 1 d . . .
H17 H 0.1079(7) 1.194(2) 0.0225(11) 0.045(6) Uiso 1 1 d . . .
H16 H 0.0767(6) 1.090(2) -0.0341(11) 0.041(5) Uiso 1 1 d . . .
H15 H 0.1229(6) 1.084(2) -0.0163(10) 0.043(5) Uiso 1 1 d . . .
C16 C 0.20514(6) 0.6971(2) 0.06128(10) 0.0358(4) Uani 1 1 d . . .
H27 H 0.2356(7) 0.725(2) 0.1004(11) 0.046(5) Uiso 1 1 d . . .
H28 H 0.2049(7) 0.626(2) 0.0292(12) 0.047(6) Uiso 1 1 d . . .
H29 H 0.1912(7) 0.657(2) 0.0860(11) 0.048(6) Uiso 1 1 d . . .
C25 C 0.06492(6) 0.9008(2) 0.30421(10) 0.0372(4) Uani 1 1 d . . .
H33 H 0.0368(6) 0.944(2) 0.2705(10) 0.041(5) Uiso 1 1 d . . .
C13 C -0.01538(6) 0.9270(2) -0.11241(12) 0.0445(4) Uani 1 1 d . . .
H21 H -0.0363(7) 0.951(2) -0.0994(11) 0.053(6) Uiso 1 1 d . . .
H22 H -0.0308(8) 0.891(3) -0.1632(13) 0.063(7) Uiso 1 1 d . . .
C29 C 0.24483(6) 0.6030(2) 0.28141(13) 0.0489(5) Uani 1 1 d . . .
H42 H 0.2655(7) 0.613(2) 0.2652(12) 0.055(6) Uiso 1 1 d . . .
H43 H 0.2181(8) 0.557(3) 0.2411(13) 0.066(7) Uiso 1 1 d . . .
C26 C 0.04647(6) 0.6827(2) 0.22375(12) 0.0429(4) Uani 1 1 d . . .
H36 H 0.0521(7) 0.629(2) 0.1908(12) 0.055(6) Uiso 1 1 d . . .
H37 H 0.0163(7) 0.718(2) 0.1930(12) 0.049(6) Uiso 1 1 d . . .
H38 H 0.0486(7) 0.623(2) 0.2653(12) 0.056(6) Uiso 1 1 d . . .
N1 N 0.11061(3) 0.85499(11) 0.05236(5) 0.0163(2) Uani 1 1 d . . .
N2 N 0.14218(3) 0.83509(12) 0.21012(6) 0.0173(2) Uani 1 1 d . . .
O2 O 0.13078(4) 0.43783(12) 0.22090(6) 0.0404(3) Uani 1 1 d . . .
O1 O 0.09615(5) 0.46530(12) 0.00720(6) 0.0472(3) Uani 1 1 d . . .
H34 H 0.0612(7) 0.837(2) 0.3421(12) 0.055(6) Uiso 1 1 d . . .
H23 H 0.0008(7) 1.013(3) -0.1127(12) 0.065(7) Uiso 1 1 d . . .
H35 H 0.0853(7) 0.970(2) 0.3301(12) 0.057(6) Uiso 1 1 d . . .
H40 H 0.2974(8) 0.837(2) 0.3406(13) 0.063(7) Uiso 1 1 d . . .
H41 H 0.2719(7) 0.908(3) 0.3766(12) 0.061(7) Uiso 1 1 d . . .
H44 H 0.2570(7) 0.542(2) 0.3224(12) 0.052(6) Uiso 1 1 d . . .
H25 H -0.0236(8) 0.642(3) -0.1103(14) 0.057(7) Uiso 1 1 d . . .
H26 H 0.0108(9) 0.619(3) -0.0247(15) 0.077(8) Uiso 1 1 d . . .

loop_
_atom_site_aniso_label
_atom_site_aniso_U_11
_atom_site_aniso_U_22
_atom_site_aniso_U_33
_atom_site_aniso_U_23
_atom_site_aniso_U_13
_atom_site_aniso_U_12
Rh1 0.02204(6) 0.01371(6) 0.01456(5) 0.00114(3) 0.00952(4) 0.00166(3)
C30 0.0437(8) 0.0183(6) 0.0232(6) 0.0036(5) 0.0159(6) 0.0017(6)
C31 0.0342(7) 0.0206(6) 0.0229(6) 0.0007(5) 0.0143(6) 0.0020(6)
C6 0.0232(6) 0.0152(6) 0.0133(5) 0.0008(4) 0.0088(5) 0.0010(5)
C7 0.0227(6) 0.0185(6) 0.0167(6) 0.0009(5) 0.0092(5) 0.0024(5)
C15 0.0209(6) 0.0294(7) 0.0198(6) -0.0022(5) 0.0109(5) 0.0024(5)
C11 0.0219(6) 0.0226(6) 0.0185(6) 0.0012(5) 0.0087(5) -0.0008(5)
C9 0.0369(8) 0.0295(8) 0.0174(6) -0.0058(5) 0.0113(6) -0.0020(6)
C24 0.0317(8) 0.0342(8) 0.0282(7) -0.0003(6) 0.0207(6) -0.0003(6)
C19 0.0315(7) 0.0254(7) 0.0196(6) 0.0028(5) 0.0088(6) 0.0054(6)
C2 0.0166(5) 0.0177(6) 0.0169(5) 0.0024(4) 0.0092(5) 0.0022(4)
C5 0.0323(7) 0.0219(7) 0.0187(6) -0.0029(5) 0.0127(6) -0.0005(6)
C3 0.0208(6) 0.0149(6) 0.0180(5) -0.0004(4) 0.0099(5) 0.0007(5)
C18 0.0288(7) 0.0177(6) 0.0140(5) 0.0008(5) 0.0090(5) 0.0028(5)
C12 0.0213(7) 0.0435(9) 0.0239(7) -0.0014(6) 0.0104(6) -0.0021(6)
C22 0.0549(11) 0.0350(9) 0.0281(8) 0.0048(6) 0.0274(8) -0.0002(7)
C4 0.0170(5) 0.0199(6) 0.0165(5) -0.0011(5) 0.0088(5) 0.0020(5)
C23 0.0361(7) 0.0228(7) 0.0200(6) 0.0012(5) 0.0166(6) 0.0007(6)
C8 0.0311(7) 0.0260(7) 0.0216(6) -0.0022(5) 0.0162(6) 0.0030(6)
C10 0.0272(7) 0.0306(7) 0.0183(6) -0.0030(5) 0.0062(6) -0.0053(6)
C20 0.0431(9) 0.0370(9) 0.0212(7) 0.0092(6) 0.0075(7) 0.0101(7)
C27 0.0232(7) 0.0391(9) 0.0267(7) 0.0045(7) 0.0067(6) 0.0085(6)
C28 0.0328(9) 0.0400(10) 0.0438(10) -0.0008(8) 0.0109(8) 0.0016(7)
C17 0.0286(8) 0.0379(9) 0.0310(7) -0.0030(7) 0.0173(7) -0.0052(7)
C21 0.0628(12) 0.0392(9) 0.0205(7) 0.0135(7) 0.0163(8) 0.0077(8)
C14 0.0412(11) 0.0598(14) 0.0804(17) 0.0175(12) 0.0386(12) -0.0034(10)
C1 0.0331(7) 0.0174(6) 0.0196(6) 0.0032(5) 0.0130(6) 0.0020(5)
C16 0.0265(8) 0.0456(10) 0.0344(8) 0.0115(7) 0.0149(7) 0.0110(7)
C25 0.0383(9) 0.0407(9) 0.0417(9) -0.0089(8) 0.0270(8) -0.0032(8)
C13 0.0295(8) 0.0511(11) 0.0539(11) 0.0075(9) 0.0220(8) 0.0084(8)
C29 0.0314(9) 0.0555(12) 0.0536(12) -0.0174(10) 0.0173(9) 0.0043(9)
C26 0.0375(10) 0.0472(11) 0.0489(11) -0.0156(9) 0.0256(9) -0.0063(8)
N1 0.0190(5) 0.0169(5) 0.0129(4) 0.0010(4) 0.0080(4) 0.0013(4)
N2 0.0197(5) 0.0191(5) 0.0129(5) 0.0013(4) 0.0082(4) 0.0027(4)
O2 0.0643(8) 0.0228(5) 0.0360(6) 0.0103(5) 0.0268(6) 0.0039(5)
O1 0.0856(10) 0.0202(5) 0.0309(6) -0.0063(5) 0.0260(6) -0.0019(6)

loop_
_atom_type_symbol
_atom_type_description
_atom_type_scat_dispersion_real
_atom_type_scat_dispersion_imag
_atom_type_scat_source
C C 0.0033 0.0016 'International Tables Vol C Tables 4.2.6.8 and 6.1.1.4'
H H 0.0000 0.0000 'International Tables Vol C Tables 4.2.6.8 and 6.1.1.4'
N N 0.0061 0.0033 'International Tables Vol C Tables 4.2.6.8 and 6.1.1.4'
O O 0.0106 0.0060 'International Tables Vol C Tables 4.2.6.8 and 6.1.1.4'
Rh Rh -1.1178 0.9187 'International Tables Vol C Tables 4.2.6.8 and 6.1.1.4'

loop_
_geom_angle_atom_site_label_1
_geom_angle_atom_site_label_2
_geom_angle_atom_site_label_3
_geom_angle
_geom_angle_site_symmetry_1
_geom_angle_site_symmetry_3
_geom_angle_publ_flag
C31 Rh1 C30 85.80(6) . . ?
C31 Rh1 N2 92.57(5) . . ?
C30 Rh1 N2 176.74(6) . . ?
C31 Rh1 N1 177.13(5) . . ?
C30 Rh1 N1 91.93(5) . . ?
N2 Rh1 N1 89.79(4) . . ?
O1 C30 Rh1 176.08(14) . . ?
O2 C31 Rh1 176.10(12) . . ?
C11 C6 C7 121.68(11) . . ?
C11 C6 N1 119.55(11) . . ?
C7 C6 N1 118.59(11) . . ?
C8 C7 C6 118.07(12) . . ?
C8 C7 C15 120.74(12) . . ?
C6 C7 C15 121.18(11) . . ?
C7 C15 C16 111.42(12) . . ?
C7 C15 C17 112.26(12) . . ?
C16 C15 C17 110.35(13) . . ?
C10 C11 C6 117.81(12) . . ?
C10 C11 C12 120.10(13) . . ?
C6 C11 C12 122.10(12) . . ?
C10 C9 C8 120.06(13) . . ?
C23 C24 C26 112.20(14) . . ?
C23 C24 C25 111.21(13) . . ?
C26 C24 C25 110.13(13) . . ?
C20 C19 C18 117.73(14) . . ?
C20 C19 C27 119.80(14) . . ?
C18 C19 C27 122.45(12) . . ?
N1 C2 C3 124.14(11) . . ?
N1 C2 C1 119.18(11) . . ?
C3 C2 C1 116.68(11) . . ?
C4 C3 C2 127.99(12) . . ?
C23 C18 C19 121.81(12) . . ?
C23 C18 N2 119.05(12) . . ?
C19 C18 N2 119.10(12) . . ?
C11 C12 C14 112.27(15) . . ?
C11 C12 C13 111.07(13) . . ?
C14 C12 C13 109.89(16) . . ?
C21 C22 C23 120.69(16) . . ?
N2 C4 C3 124.30(11) . . ?
N2 C4 C5 119.12(11) . . ?
C3 C4 C5 116.57(12) . . ?
C22 C23 C18 118.09(14) . . ?
C22 C23 C24 120.12(13) . . ?
C18 C23 C24 121.79(12) . . ?
C9 C8 C7 120.93(13) . . ?
C9 C10 C11 121.32(13) . . ?
C21 C20 C19 121.21(16) . . ?
C19 C27 C28 112.88(14) . . ?
C19 C27 C29 110.75(15) . . ?
C28 C27 C29 109.40(14) . . ?
C20 C21 C22 120.42(14) . . ?
C2 N1 C6 118.03(10) . . ?
C2 N1 Rh1 126.86(8) . . ?
C6 N1 Rh1 115.07(8) . . ?
C4 N2 C18 117.23(10) . . ?
C4 N2 Rh1 126.81(8) . . ?
C18 N2 Rh1 115.96(8) . . ?

loop_
_geom_bond_atom_site_label_1
_geom_bond_atom_site_label_2
_geom_bond_distance
_geom_bond_site_symmetry_2
_geom_bond_publ_flag
Rh1 C31 1.8693(14) . ?
Rh1 C30 1.8708(14) . ?
Rh1 N2 2.0491(11) . ?
Rh1 N1 2.0514(11) . ?
C30 O1 1.1358(18) . ?
C31 O2 1.1365(17) . ?
C6 C11 1.4066(18) . ?
C6 C7 1.4067(18) . ?
C6 N1 1.4459(15) . ?
C7 C8 1.3954(18) . ?
C7 C15 1.5231(19) . ?
C15 C16 1.527(2) . ?
C15 C17 1.531(2) . ?
C11 C10 1.3989(19) . ?
C11 C12 1.522(2) . ?
C9 C10 1.380(2) . ?
C9 C8 1.391(2) . ?
C24 C23 1.519(2) . ?
C24 C26 1.527(2) . ?
C24 C25 1.531(2) . ?
C19 C20 1.398(2) . ?
C19 C18 1.4063(19) . ?
C19 C27 1.521(2) . ?
C2 N1 1.3308(16) . ?
C2 C3 1.3994(16) . ?
C2 C1 1.5097(17) . ?
C5 C4 1.5110(17) . ?
C3 C4 1.3965(17) . ?
C18 C23 1.4021(19) . ?
C18 N2 1.4481(15) . ?
C12 C14 1.523(3) . ?
C12 C13 1.530(2) . ?
C22 C21 1.384(3) . ?
C22 C23 1.4001(19) . ?
C4 N2 1.3316(17) . ?
C20 C21 1.378(3) . ?
C27 C28 1.528(2) . ?
C27 C29 1.532(3) . ?

loop_
_geom_torsion_atom_site_label_1
_geom_torsion_atom_site_label_2
_geom_torsion_atom_site_label_3
_geom_torsion_atom_site_label_4
_geom_torsion
_geom_torsion_site_symmetry_1
_geom_torsion_site_symmetry_2
_geom_torsion_site_symmetry_3
_geom_torsion_site_symmetry_4
_geom_torsion_publ_flag
C31 Rh1 C30 O1 -33(2) . . . . ?
N2 Rh1 C30 O1 27(3) . . . . ?
N1 Rh1 C30 O1 148(2) . . . . ?
C30 Rh1 C31 O2 -8(2) . . . . ?
N2 Rh1 C31 O2 174(96) . . . . ?
N1 Rh1 C31 O2 29(3) . . . . ?
C11 C6 C7 C8 -4.32(19) . . . . ?
N1 C6 C7 C8 170.79(12) . . . . ?
C11 C6 C7 C15 176.63(12) . . . . ?
N1 C6 C7 C15 -8.26(18) . . . . ?
C8 C7 C15 C16 -82.72(16) . . . . ?
C6 C7 C15 C16 96.30(15) . . . . ?
C8 C7 C15 C17 41.62(18) . . . . ?
C6 C7 C15 C17 -139.35(13) . . . . ?
C7 C6 C11 C10 3.28(19) . . . . ?
N1 C6 C11 C10 -171.78(12) . . . . ?
C7 C6 C11 C12 -176.36(12) . . . . ?
N1 C6 C11 C12 8.58(19) . . . . ?
N1 C2 C3 C4 1.4(2) . . . . ?
C1 C2 C3 C4 -178.20(12) . . . . ?
C20 C19 C18 C23 0.1(2) . . . . ?
C27 C19 C18 C23 178.60(14) . . . . ?
C20 C19 C18 N2 -177.80(13) . . . . ?
C27 C19 C18 N2 0.7(2) . . . . ?
C10 C11 C12 C14 61.3(2) . . . . ?
C6 C11 C12 C14 -119.04(18) . . . . ?
C10 C11 C12 C13 -62.16(19) . . . . ?
C6 C11 C12 C13 117.47(16) . . . . ?
C2 C3 C4 N2 -2.7(2) . . . . ?
C2 C3 C4 C5 177.73(12) . . . . ?
C21 C22 C23 C18 2.2(2) . . . . ?
C21 C22 C23 C24 -177.69(15) . . . . ?
C19 C18 C23 C22 -1.7(2) . . . . ?
N2 C18 C23 C22 176.17(13) . . . . ?
C19 C18 C23 C24 178.16(13) . . . . ?
N2 C18 C23 C24 -3.9(2) . . . . ?
C26 C24 C23 C22 -72.43(18) . . . . ?
C25 C24 C23 C22 51.42(19) . . . . ?
C26 C24 C23 C18 107.68(16) . . . . ?
C25 C24 C23 C18 -128.47(15) . . . . ?
C10 C9 C8 C7 0.8(2) . . . . ?
C6 C7 C8 C9 2.2(2) . . . . ?
C15 C7 C8 C9 -178.72(13) . . . . ?
C8 C9 C10 C11 -1.9(2) . . . . ?
C6 C11 C10 C9 -0.1(2) . . . . ?
C12 C11 C10 C9 179.54(14) . . . . ?
C18 C19 C20 C21 1.1(2) . . . . ?
C27 C19 C20 C21 -177.42(16) . . . . ?
C20 C19 C27 C28 -50.4(2) . . . . ?
C18 C19 C27 C28 131.13(16) . . . . ?
C20 C19 C27 C29 72.66(19) . . . . ?
C18 C19 C27 C29 -105.81(17) . . . . ?
C19 C20 C21 C22 -0.7(3) . . . . ?
C23 C22 C21 C20 -1.1(3) . . . . ?
C3 C2 N1 C6 -175.41(11) . . . . ?
C1 C2 N1 C6 4.16(17) . . . . ?
C3 C2 N1 Rh1 2.21(18) . . . . ?
C1 C2 N1 Rh1 -178.22(9) . . . . ?
C11 C6 N1 C2 -97.70(14) . . . . ?
C7 C6 N1 C2 87.09(14) . . . . ?
C11 C6 N1 Rh1 84.40(12) . . . . ?
C7 C6 N1 Rh1 -90.81(12) . . . . ?
C31 Rh1 N1 C2 141.8(10) . . . . ?
C30 Rh1 N1 C2 179.52(11) . . . . ?
N2 Rh1 N1 C2 -3.26(10) . . . . ?
C31 Rh1 N1 C6 -40.5(11) . . . . ?
C30 Rh1 N1 C6 -2.80(10) . . . . ?
N2 Rh1 N1 C6 174.42(9) . . . . ?
C3 C4 N2 C18 -179.79(11) . . . . ?
C5 C4 N2 C18 -0.20(17) . . . . ?
C3 C4 N2 Rh1 0.17(18) . . . . ?
C5 C4 N2 Rh1 179.76(9) . . . . ?
C23 C18 N2 C4 89.77(15) . . . . ?
C19 C18 N2 C4 -92.26(15) . . . . ?
C23 C18 N2 Rh1 -90.19(13) . . . . ?
C19 C18 N2 Rh1 87.77(13) . . . . ?
C31 Rh1 N2 C4 -176.25(11) . . . . ?
C30 Rh1 N2 C4 123.8(9) . . . . ?
N1 Rh1 N2 C4 2.11(11) . . . . ?
C31 Rh1 N2 C18 3.71(10) . . . . ?
C30 Rh1 N2 C18 -56.2(10) . . . . ?
N1 Rh1 N2 C18 -177.93(9) . . . . ?
